data_9004241
loop_
_publ_author_name
'Hassan, I.'
'Grundy, H. D.'

_publ_section_title
;
 The crystal structure of basic cancrinite, ideally
 Na8[Al6Si6O24](OH)2.3H2O
;
_journal_name_full 'The Canadian Mineralogist'
_journal_page_first 377
_journal_page_last 383
_journal_volume 29
_journal_year 1991
_chemical_formula_sum 'Al3 Na4 O14.35 Si3'
_chemical_name_mineral Cancrinite
_space_group_IT_number 173
_symmetry_space_group_name_Hall 'P 6c'
_symmetry_space_group_name_H-M 'P 63'
_cell_angle_alpha 90
_cell_angle_beta 90
_cell_angle_gamma 120
_cell_length_a 12.664
_cell_length_b 12.664
_cell_length_c 5.159
_cell_formula_units_Z 2
_cell_volume 716.536
_database_code_amcsd 0005267
_exptl_crystal_density_diffrn 2.256
_cod_original_formula_sum 'O14.35 Si3 Al3 Na4'
_cod_database_code 9004241

loop_
_space_group_symop_operation_xyz
x,y,z
x-y,x,1/2+z
-y,x-y,z
-x,-y,1/2+z
-x+y,-x,z
y,-x+y,1/2+z

loop_
_atom_site_aniso_label
_atom_site_aniso_U_11
_atom_site_aniso_U_22
_atom_site_aniso_U_33
_atom_site_aniso_U_12
_atom_site_aniso_U_13
_atom_site_aniso_U_23
O1 0.01040 0.02520 0.01730 0.01160 -0.00020 0.00050
O2 0.02040 0.01410 0.03590 0.01060 0.00540 0.00400
O3 0.01720 0.02640 0.00740 0.01200 0.00370 0.00440
O4 0.02540 0.02670 0.01010 0.01970 0.00110 0.00260
Si 0.00890 0.00960 0.00790 0.00550 -0.00110 0.00030
Al 0.00710 0.00860 0.00840 0.00350 -0.00050 0.00110
O6 0.06370 0.06530 0.04710 0.02320 0.00560 0.00900
Na1 0.02180 0.02180 0.05670 0.01090 0.00000 0.00000
Na2 0.02860 0.05630 0.03860 0.02880 -0.00320 -0.00620

loop_
_atom_site_label
_atom_site_fract_x
_atom_site_fract_y
_atom_site_fract_z
_atom_site_occupancy
_atom_site_U_iso_or_equiv
O1 0.20220 0.40340 0.66530 1.00000 ?
O2 0.11840 0.56470 0.72690 1.00000 ?
O3 0.02870 0.35310 0.05790 1.00000 ?
O4 0.31900 0.36110 0.04210 1.00000 ?
Si 0.32980 0.41250 0.75000 1.00000 ?
Al 0.07640 0.41330 0.75150 1.00000 ?
O51 0.05140 0.10870 0.67140 0.17000 0.02140
O52 0.05410 0.10960 0.93770 0.17000 0.02360
O5 0.00000 0.00000 0.69130 0.34000 0.03610
O6 0.61520 0.30970 0.68350 0.33000 ?
Na1 0.66667 0.33333 0.12500 1.00000 ?
Na2 0.13200 0.26690 0.28670 1.00000 ?

loop_
_cod_related_entry_id
_cod_related_entry_database
_cod_related_entry_code
1 AMCSD 0005267
